data_4110349
loop_
_publ_author_name
'Frank Bock'
'Frank Fischer'
'Wolfdieter A. Schenk'

_publ_contact_author
; 
             Prof. Dr. Wolfdieter A. Schenk
             Institut f\"ur Anorganische Chemie
             Universit\"at W\"urzburg
             Am Hubland
             D-97074 W\"urzburg
             Germany
;
_publ_contact_author_email wolfdieter.schenk@mail.uni-wuerzburg.de
_publ_contact_author_fax '+49 931 8884605'
_publ_contact_author_phone '+49 931 8885259'
_publ_section_title
;
 Diastereoselective Proton Transfer: A Route to Enantiomerically Pure
 Half-Sandwich Rhenium Complexes
;
_journal_name_full 'Journal of the American Chemical Society'
_journal_page_first 68
_journal_page_last 69
_journal_paper_doi 10.1021/ja057089z
_journal_volume 128
_journal_year 2006
_chemical_formula_sum 'C21 H26 N2 O4 P Re S'
_chemical_formula_weight 619.67
_chemical_name_common like-[CpRe(NO){P(Me)(Ph)(C6H4o-NMe2)}]O3SMe
_chemical_name_systematic
; 
 ? 
;
_space_group_IT_number 14
_symmetry_cell_setting monoclinic
_symmetry_space_group_name_Hall '-P 2yn'
_symmetry_space_group_name_H-M 'P 1 21/n 1'
_atom_sites_solution_hydrogens geom
_atom_sites_solution_primary direct
_atom_sites_solution_secondary difmap
_audit_creation_method SHELXL-97
_cell_angle_alpha 90.00
_cell_angle_beta 99.3850(10)
_cell_angle_gamma 90.00
_cell_formula_units_Z 4
_cell_length_a 10.6147(7)
_cell_length_b 11.4910(8)
_cell_length_c 18.4226(12)
_cell_measurement_reflns_used 5940
_cell_measurement_temperature 173(2)
_cell_measurement_theta_max 28.201
_cell_measurement_theta_min 2.243
_cell_volume 2217.0(3)
_computing_cell_refinement 'SAINT-NT V5/6.0'
_computing_data_collection 'SMART-NT V5.6'
_computing_data_reduction 'SAINT-NT V5/6.0'
_computing_molecular_graphics 'XP in SHELXTL-97'
_computing_publication_material 'XP in SHELXTL-97'
_computing_structure_refinement 'SHELXL-97 (Sheldrick, 1997)'
_computing_structure_solution 'SHELXS-97 (Sheldrick, 1990)'
_diffrn_ambient_temperature 173(2)
_diffrn_measured_fraction_theta_full 0.943
_diffrn_measured_fraction_theta_max 0.943
_diffrn_measurement_device_type 'CCD area detector'
_diffrn_measurement_method 'phi and omega scans'
_diffrn_radiation_monochromator graphite
_diffrn_radiation_source 'fine-focus sealed tube'
_diffrn_radiation_type MoK\a
_diffrn_radiation_wavelength 0.71073
_diffrn_reflns_av_R_equivalents 0.0281
_diffrn_reflns_av_sigmaI/netI 0.0230
_diffrn_reflns_limit_h_max 13
_diffrn_reflns_limit_h_min -14
_diffrn_reflns_limit_k_max 14
_diffrn_reflns_limit_k_min -15
_diffrn_reflns_limit_l_max 24
_diffrn_reflns_limit_l_min -24
_diffrn_reflns_number 24761
_diffrn_reflns_theta_full 28.21
_diffrn_reflns_theta_max 28.21
_diffrn_reflns_theta_min 2.10
_exptl_absorpt_coefficient_mu 5.678
_exptl_absorpt_correction_T_max 0.32
_exptl_absorpt_correction_T_min 0.227861
_exptl_absorpt_correction_type empirical
_exptl_absorpt_process_details 'SADABS2.0 (Sheldrick 2000)'
_exptl_crystal_colour brown
_exptl_crystal_density_diffrn 1.857
_exptl_crystal_description block
_exptl_crystal_F_000 1216
_exptl_crystal_size_max 0.3
_exptl_crystal_size_mid 0.2
_exptl_crystal_size_min 0.2
_refine_diff_density_max 5.544
_refine_diff_density_min -1.248
_refine_diff_density_rms 0.174
_refine_ls_extinction_method none
_refine_ls_goodness_of_fit_ref 1.077
_refine_ls_hydrogen_treatment constr
_refine_ls_matrix_type full
_refine_ls_number_parameters 275
_refine_ls_number_reflns 5147
_refine_ls_number_restraints 0
_refine_ls_restrained_S_all 1.077
_refine_ls_R_factor_all 0.0395
_refine_ls_R_factor_gt 0.0365
_refine_ls_shift/su_max 0.000
_refine_ls_shift/su_mean 0.000
_refine_ls_structure_factor_coef Fsqd
_refine_ls_weighting_details 'calc w=1/[\s^2^(Fo^2^)+(0.0516P)^2^+11.6000P] where P=(Fo^2^+2Fc^2^)/3'
_refine_ls_weighting_scheme calc
_refine_ls_wR_factor_gt 0.0962
_refine_ls_wR_factor_ref 0.0981
_reflns_number_gt 4788
_reflns_number_total 5147
_reflns_threshold_expression >2sigma(I)
_cod_data_source_file ja057089zsi20051121_112148.cif
_cod_data_source_block 05fabol
_cod_database_code 4110349

loop_
_symmetry_equiv_pos_as_xyz
'x, y, z'
'-x+1/2, y+1/2, -z+1/2'
'-x, -y, -z'
'x-1/2, -y-1/2, z-1/2'

loop_
_atom_site_label
_atom_site_type_symbol
_atom_site_fract_x
_atom_site_fract_y
_atom_site_fract_z
_atom_site_U_iso_or_equiv
_atom_site_adp_type
_atom_site_occupancy
_atom_site_symmetry_multiplicity
_atom_site_calc_flag
_atom_site_refinement_flags
C1 C 0.1249(8) 0.3812(7) 0.5365(4) 0.0559(19) Uani 1 1 d .
H1A H 0.0441 0.3919 0.5549 0.084 Uiso 1 1 calc R
H1B H 0.1303 0.3011 0.5190 0.084 Uiso 1 1 calc R
H1C H 0.1288 0.4354 0.4958 0.084 Uiso 1 1 calc R
C10 C 0.6682(5) 0.2293(5) 0.7762(3) 0.0332(12) Uani 1 1 d .
H10 H 0.7458 0.2529 0.7611 0.040 Uiso 1 1 calc R
C11 C 0.5425(6) 0.2483(5) 0.7368(3) 0.0343(13) Uani 1 1 d .
H11 H 0.5222 0.2864 0.6906 0.041 Uiso 1 1 calc R
C12 C 0.4542(6) 0.2015(5) 0.7775(3) 0.0353(13) Uani 1 1 d .
H12 H 0.3640 0.2027 0.7638 0.042 Uiso 1 1 calc R
C13 C 0.5232(6) 0.1517(5) 0.8430(4) 0.0330(12) Uani 1 1 d .
H13 H 0.4866 0.1140 0.8804 0.040 Uiso 1 1 calc R
C14 C 0.6562(6) 0.1679(5) 0.8429(3) 0.0311(12) Uani 1 1 d .
H14 H 0.7241 0.1430 0.8798 0.037 Uiso 1 1 calc R
C20 C 0.7911(6) 0.4206(6) 1.0101(3) 0.0339(12) Uani 1 1 d .
H20A H 0.8642 0.4705 1.0284 0.051 Uiso 1 1 calc R
H20B H 0.8113 0.3399 1.0248 0.051 Uiso 1 1 calc R
H20C H 0.7165 0.4465 1.0308 0.051 Uiso 1 1 calc R
C30 C 0.9055(5) 0.3906(5) 0.8809(3) 0.0295(11) Uani 1 1 d .
C31 C 0.9703(5) 0.2914(6) 0.9103(3) 0.0355(13) Uani 1 1 d .
H31 H 0.9362 0.2445 0.9449 0.043 Uiso 1 1 calc R
C32 C 1.0860(6) 0.2618(6) 0.8881(4) 0.0450(17) Uani 1 1 d .
H32 H 1.1317 0.1954 0.9089 0.054 Uiso 1 1 calc R
C33 C 1.1345(6) 0.3274(6) 0.8368(4) 0.0436(17) Uani 1 1 d .
H33 H 1.2136 0.3067 0.8225 0.052 Uiso 1 1 calc R
C34 C 1.0685(6) 0.4229(6) 0.8061(4) 0.0427(15) Uani 1 1 d .
H34 H 1.1008 0.4668 0.7695 0.051 Uiso 1 1 calc R
C35 C 0.9545(5) 0.4556(5) 0.8283(3) 0.0341(12) Uani 1 1 d .
H35 H 0.9100 0.5225 0.8075 0.041 Uiso 1 1 calc R
C40 C 0.7302(5) 0.5823(5) 0.8917(3) 0.0262(10) Uani 1 1 d .
C41 C 0.6164(5) 0.6131(5) 0.8481(3) 0.0254(10) Uani 1 1 d .
C42 C 0.5811(6) 0.7296(5) 0.8396(4) 0.0362(13) Uani 1 1 d .
H42 H 0.5012 0.7504 0.8114 0.043 Uiso 1 1 calc R
C43 C 0.6631(7) 0.8150(5) 0.8724(4) 0.0408(14) Uani 1 1 d .
H43 H 0.6395 0.8945 0.8662 0.049 Uiso 1 1 calc R
C44 C 0.7798(7) 0.7855(6) 0.9142(4) 0.0424(15) Uani 1 1 d .
H44 H 0.8365 0.8445 0.9358 0.051 Uiso 1 1 calc R
C45 C 0.8126(6) 0.6702(5) 0.9239(3) 0.0332(12) Uani 1 1 d .
H45 H 0.8920 0.6497 0.9528 0.040 Uiso 1 1 calc R
C50 C 0.5640(6) 0.5257(5) 0.7295(3) 0.0331(12) Uani 1 1 d .
H50A H 0.5503 0.6052 0.7106 0.050 Uiso 1 1 calc R
H50B H 0.5071 0.4723 0.6982 0.050 Uiso 1 1 calc R
H50C H 0.6529 0.5030 0.7294 0.050 Uiso 1 1 calc R
C51 C 0.3966(5) 0.5480(5) 0.8029(4) 0.0386(14) Uani 1 1 d .
H51A H 0.3779 0.5622 0.8525 0.058 Uiso 1 1 calc R
H51B H 0.3454 0.4822 0.7808 0.058 Uiso 1 1 calc R
H51C H 0.3755 0.6176 0.7726 0.058 Uiso 1 1 calc R
N1 N 0.4904(4) 0.3671(4) 0.9280(3) 0.0264(9) Uani 1 1 d .
N2 N 0.5356(4) 0.5205(4) 0.8072(2) 0.0267(9) Uani 1 1 d .
O1 O 0.4389(5) 0.3734(4) 0.9807(3) 0.0436(11) Uani 1 1 d .
O2 O 0.2323(7) 0.3249(6) 0.6653(4) 0.082(2) Uani 1 1 d .
O3 O 0.3701(6) 0.3826(7) 0.5829(5) 0.088(2) Uani 1 1 d .
O4 O 0.2401(5) 0.5273(5) 0.6281(4) 0.0635(16) Uani 1 1 d .
P1 P 0.75639(12) 0.42978(12) 0.91046(7) 0.0238(3) Uani 1 1 d .
Re1 Re 0.569324(17) 0.341196(17) 0.852503(10) 0.02059(8) Uani 1 1 d .
S1 S 0.25097(15) 0.40800(14) 0.60665(11) 0.0442(4) Uani 1 1 d .

loop_
_atom_site_aniso_label
_atom_site_aniso_U_11
_atom_site_aniso_U_22
_atom_site_aniso_U_33
_atom_site_aniso_U_23
_atom_site_aniso_U_13
_atom_site_aniso_U_12
C1 0.060(5) 0.061(5) 0.041(4) -0.017(3) -0.011(3) 0.002(4)
C10 0.027(3) 0.040(3) 0.033(3) -0.006(2) 0.007(2) 0.005(2)
C11 0.038(3) 0.043(3) 0.022(2) -0.007(2) 0.002(2) 0.009(3)
C12 0.026(3) 0.036(3) 0.043(3) -0.013(3) 0.001(2) 0.003(2)
C13 0.032(3) 0.027(3) 0.041(3) -0.003(2) 0.010(2) -0.001(2)
C14 0.030(3) 0.032(3) 0.031(3) -0.002(2) 0.002(2) 0.007(2)
C20 0.033(3) 0.043(3) 0.023(3) -0.002(2) -0.001(2) 0.009(2)
C30 0.017(2) 0.035(3) 0.036(3) -0.013(2) 0.001(2) 0.004(2)
C31 0.025(3) 0.041(3) 0.039(3) -0.012(3) 0.000(2) 0.007(2)
C32 0.030(3) 0.047(4) 0.053(4) -0.024(3) -0.008(3) 0.015(3)
C33 0.018(3) 0.064(4) 0.049(4) -0.025(3) 0.006(3) 0.005(3)
C34 0.027(3) 0.060(4) 0.042(3) -0.019(3) 0.008(3) -0.004(3)
C35 0.023(3) 0.040(3) 0.039(3) -0.009(3) 0.005(2) 0.004(2)
C40 0.025(3) 0.027(3) 0.029(3) -0.002(2) 0.010(2) 0.002(2)
C41 0.022(2) 0.026(2) 0.030(3) 0.005(2) 0.012(2) 0.004(2)
C42 0.035(3) 0.033(3) 0.043(3) 0.009(2) 0.011(3) 0.011(2)
C43 0.054(4) 0.025(3) 0.046(4) 0.005(2) 0.015(3) 0.006(3)
C44 0.056(4) 0.031(3) 0.043(3) -0.010(3) 0.020(3) -0.012(3)
C45 0.030(3) 0.037(3) 0.034(3) -0.004(2) 0.007(2) -0.001(2)
C50 0.030(3) 0.041(3) 0.026(3) 0.011(2) 0.001(2) -0.003(2)
C51 0.022(3) 0.034(3) 0.061(4) 0.018(3) 0.008(3) 0.005(2)
N1 0.025(2) 0.026(2) 0.031(2) 0.0025(18) 0.0123(18) 0.0038(17)
N2 0.018(2) 0.032(2) 0.031(2) 0.0072(19) 0.0048(17) 0.0018(17)
O1 0.048(3) 0.050(3) 0.039(2) 0.004(2) 0.029(2) 0.008(2)
O2 0.072(4) 0.088(5) 0.076(4) 0.040(4) -0.017(4) -0.003(3)
O3 0.047(4) 0.090(5) 0.135(7) -0.020(5) 0.034(4) 0.004(3)
O4 0.048(3) 0.045(3) 0.094(4) -0.027(3) 0.002(3) -0.004(2)
P1 0.0181(6) 0.0271(6) 0.0260(6) -0.0020(5) 0.0035(5) 0.0040(5)
Re1 0.01646(12) 0.02450(12) 0.02171(12) 0.00178(7) 0.00582(8) 0.00350(7)
S1 0.0252(7) 0.0370(8) 0.0694(11) -0.0182(8) 0.0047(7) -0.0036(6)

loop_
_atom_type_symbol
_atom_type_description
_atom_type_scat_dispersion_real
_atom_type_scat_dispersion_imag
_atom_type_scat_source
C C 0.0033 0.0016 'International Tables Vol C Tables 4.2.6.8 and 6.1.1.4'
H H 0.0000 0.0000 'International Tables Vol C Tables 4.2.6.8 and 6.1.1.4'
N N 0.0061 0.0033 'International Tables Vol C Tables 4.2.6.8 and 6.1.1.4'
O O 0.0106 0.0060 'International Tables Vol C Tables 4.2.6.8 and 6.1.1.4'
P P 0.1023 0.0942 'International Tables Vol C Tables 4.2.6.8 and 6.1.1.4'
S S 0.1246 0.1234 'International Tables Vol C Tables 4.2.6.8 and 6.1.1.4'
Re Re -1.0185 7.2310 'International Tables Vol C Tables 4.2.6.8 and 6.1.1.4'

loop_
_geom_angle_atom_site_label_1
_geom_angle_atom_site_label_2
_geom_angle_atom_site_label_3
_geom_angle
C11 C10 C14 107.6(5)
C11 C10 Re1 75.0(3)
C14 C10 Re1 68.7(3)
C12 C11 C10 108.8(5)
C12 C11 Re1 71.5(3)
C10 C11 Re1 69.2(3)
C11 C12 C13 108.1(5)
C11 C12 Re1 73.8(3)
C13 C12 Re1 68.1(3)
C14 C13 C12 108.6(5)
C14 C13 Re1 70.6(3)
C12 C13 Re1 75.6(3)
C13 C14 C10 106.9(5)
C13 C14 Re1 72.0(3)
C10 C14 Re1 74.0(3)
C35 C30 C31 119.5(5)
C35 C30 P1 121.4(4)
C31 C30 P1 119.1(5)
C30 C31 C32 119.1(6)
C33 C32 C31 120.9(6)
C34 C33 C32 119.9(6)
C33 C34 C35 120.3(7)
C30 C35 C34 120.2(6)
C41 C40 C45 119.1(5)
C41 C40 P1 117.0(4)
C45 C40 P1 123.7(4)
C40 C41 C42 120.3(5)
C40 C41 N2 119.1(5)
C42 C41 N2 120.5(5)
C43 C42 C41 119.6(6)
C42 C43 C44 120.6(6)
C45 C44 C43 119.4(6)
C44 C45 C40 120.8(6)
O1 N1 Re1 173.6(4)
C41 N2 C51 110.9(4)
C41 N2 C50 105.3(4)
C51 N2 C50 106.8(4)
C41 N2 Re1 115.2(3)
C51 N2 Re1 108.1(3)
C50 N2 Re1 110.3(3)
C40 P1 C30 107.4(3)
C40 P1 C20 104.5(3)
C30 P1 C20 104.2(3)
C40 P1 Re1 104.15(18)
C30 P1 Re1 118.34(18)
C20 P1 Re1 117.1(2)
N1 Re1 C14 118.2(2)
N1 Re1 N2 94.12(19)
C14 Re1 N2 147.6(2)
N1 Re1 C13 95.8(2)
C14 Re1 C13 37.4(2)
N2 Re1 C13 148.4(2)
N1 Re1 C10 155.0(2)
C14 Re1 C10 37.3(2)
N2 Re1 C10 110.6(2)
C13 Re1 C10 61.3(2)
N1 Re1 P1 92.50(16)
C14 Re1 P1 95.42(16)
N2 Re1 P1 80.84(12)
C13 Re1 P1 128.44(17)
C10 Re1 P1 94.88(15)
N1 Re1 C12 108.3(2)
C14 Re1 C12 61.2(2)
N2 Re1 C12 112.2(2)
C13 Re1 C12 36.3(2)
C10 Re1 C12 59.8(2)
P1 Re1 C12 153.93(15)
N1 Re1 C11 141.9(2)
C14 Re1 C11 60.7(2)
N2 Re1 C11 95.3(2)
C13 Re1 C11 59.7(2)
C10 Re1 C11 35.8(2)
P1 Re1 C11 125.46(16)
C12 Re1 C11 34.7(2)
O3 S1 O4 113.1(4)
O3 S1 O2 108.7(5)
O4 S1 O2 112.9(4)
O3 S1 C1 110.5(5)
O4 S1 C1 106.8(4)
O2 S1 C1 104.5(4)

loop_
_geom_bond_atom_site_label_1
_geom_bond_atom_site_label_2
_geom_bond_distance
C1 S1 1.730(7)
C10 C11 1.428(8)
C10 C14 1.440(8)
C10 Re1 2.283(5)
C11 C12 1.399(9)
C11 Re1 2.359(5)
C12 C13 1.426(9)
C12 Re1 2.330(6)
C13 C14 1.424(9)
C13 Re1 2.232(5)
C14 Re1 2.214(5)
C20 P1 1.815(5)
C30 C35 1.389(9)
C30 C31 1.395(9)
C30 P1 1.812(5)
C31 C32 1.398(8)
C32 C33 1.374(11)
C33 C34 1.373(10)
C34 C35 1.391(8)
C40 C41 1.384(8)
C40 C45 1.402(8)
C40 P1 1.799(5)
C41 C42 1.392(8)
C41 N2 1.492(7)
C42 C43 1.383(10)
C43 C44 1.390(10)
C44 C45 1.374(9)
C50 N2 1.511(7)
C51 N2 1.498(7)
N1 O1 1.190(6)
N1 Re1 1.762(4)
N2 Re1 2.230(4)
O2 S1 1.479(7)
O3 S1 1.434(6)
O4 S1 1.436(5)
P1 Re1 2.3297(13)

loop_
_geom_torsion_atom_site_label_1
_geom_torsion_atom_site_label_2
_geom_torsion_atom_site_label_3
_geom_torsion_atom_site_label_4
_geom_torsion
C14 C10 C11 C12 0.5(7)
Re1 C10 C11 C12 -60.8(4)
C14 C10 C11 Re1 61.4(4)
C10 C11 C12 C13 -0.3(7)
Re1 C11 C12 C13 -59.7(4)
C10 C11 C12 Re1 59.4(4)
C11 C12 C13 C14 0.0(7)
Re1 C12 C13 C14 -63.3(4)
C11 C12 C13 Re1 63.4(4)
C12 C13 C14 C10 0.3(6)
Re1 C13 C14 C10 -66.3(4)
C12 C13 C14 Re1 66.6(4)
C11 C10 C14 C13 -0.5(6)
Re1 C10 C14 C13 65.0(4)
C11 C10 C14 Re1 -65.5(4)
C35 C30 C31 C32 2.4(8)
P1 C30 C31 C32 -179.3(4)
C30 C31 C32 C33 -1.6(9)
C31 C32 C33 C34 -0.5(9)
C32 C33 C34 C35 1.9(9)
C31 C30 C35 C34 -1.1(9)
P1 C30 C35 C34 -179.3(5)
C33 C34 C35 C30 -1.1(9)
C45 C40 C41 C42 -3.4(8)
P1 C40 C41 C42 171.0(4)
C45 C40 C41 N2 173.2(5)
P1 C40 C41 N2 -12.4(6)
C40 C41 C42 C43 2.8(8)
N2 C41 C42 C43 -173.8(5)
C41 C42 C43 C44 -0.5(10)
C42 C43 C44 C45 -1.1(10)
C43 C44 C45 C40 0.5(10)
C41 C40 C45 C44 1.7(9)
P1 C40 C45 C44 -172.2(5)
C40 C41 N2 C51 145.2(5)
C42 C41 N2 C51 -38.1(7)
C40 C41 N2 C50 -99.6(5)
C42 C41 N2 C50 77.0(6)
C40 C41 N2 Re1 22.1(6)
C42 C41 N2 Re1 -161.3(4)
C41 C40 P1 C30 124.1(4)
C45 C40 P1 C30 -61.8(5)
C41 C40 P1 C20 -125.6(4)
C45 C40 P1 C20 48.5(5)
C41 C40 P1 Re1 -2.2(4)
C45 C40 P1 Re1 171.9(4)
C35 C30 P1 C40 -23.1(5)
C31 C30 P1 C40 158.6(4)
C35 C30 P1 C20 -133.6(5)
C31 C30 P1 C20 48.1(5)
C35 C30 P1 Re1 94.3(5)
C31 C30 P1 Re1 -84.0(5)
C13 C14 Re1 N1 59.0(4)
C10 C14 Re1 N1 173.3(3)
C13 C14 Re1 N2 -123.8(4)
C10 C14 Re1 N2 -9.5(6)
C10 C14 Re1 C13 114.3(5)
C13 C14 Re1 C10 -114.3(5)
C13 C14 Re1 P1 154.8(3)
C10 C14 Re1 P1 -90.9(3)
C13 C14 Re1 C12 -37.4(4)
C10 C14 Re1 C12 76.9(4)
C13 C14 Re1 C11 -77.3(4)
C10 C14 Re1 C11 37.0(3)
C41 N2 Re1 N1 74.4(4)
C51 N2 Re1 N1 -50.2(4)
C50 N2 Re1 N1 -166.6(4)
C41 N2 Re1 C14 -103.1(5)
C51 N2 Re1 C14 132.3(5)
C50 N2 Re1 C14 15.9(5)
C41 N2 Re1 C13 -177.5(4)
C51 N2 Re1 C13 57.8(6)
C50 N2 Re1 C13 -58.6(5)
C41 N2 Re1 C10 -109.2(4)
C51 N2 Re1 C10 126.1(4)
C50 N2 Re1 C10 9.7(4)
C41 N2 Re1 P1 -17.4(3)
C51 N2 Re1 P1 -142.1(4)
C50 N2 Re1 P1 101.5(3)
C41 N2 Re1 C12 -173.9(3)
C51 N2 Re1 C12 61.5(4)
C50 N2 Re1 C12 -54.9(4)
C41 N2 Re1 C11 -142.6(3)
C51 N2 Re1 C11 92.8(4)
C50 N2 Re1 C11 -23.6(4)
C14 C13 Re1 N1 -130.6(4)
C12 C13 Re1 N1 113.3(4)
C12 C13 Re1 C14 -116.1(5)
C14 C13 Re1 N2 121.8(4)
C12 C13 Re1 N2 5.7(6)
C14 C13 Re1 C10 39.1(3)
C12 C13 Re1 C10 -77.0(4)
C14 C13 Re1 P1 -32.8(4)
C12 C13 Re1 P1 -148.9(3)
C14 C13 Re1 C12 116.1(5)
C14 C13 Re1 C11 80.4(4)
C12 C13 Re1 C11 -35.7(3)
C11 C10 Re1 N1 102.0(6)
C14 C10 Re1 N1 -14.1(7)
C11 C10 Re1 C14 116.1(5)
C11 C10 Re1 N2 -69.3(4)
C14 C10 Re1 N2 174.6(3)
C11 C10 Re1 C13 77.0(4)
C14 C10 Re1 C13 -39.1(4)
C11 C10 Re1 P1 -151.3(3)
C14 C10 Re1 P1 92.5(3)
C11 C10 Re1 C12 35.1(4)
C14 C10 Re1 C12 -81.1(4)
C14 C10 Re1 C11 -116.1(5)
C40 P1 Re1 N1 -84.0(2)
C30 P1 Re1 N1 156.9(3)
C20 P1 Re1 N1 30.8(3)
C40 P1 Re1 C14 157.4(2)
C30 P1 Re1 C14 38.3(3)
C20 P1 Re1 C14 -87.9(3)
C40 P1 Re1 N2 9.8(2)
C30 P1 Re1 N2 -109.3(3)
C20 P1 Re1 N2 124.5(3)
C40 P1 Re1 C13 176.7(3)
C30 P1 Re1 C13 57.6(3)
C20 P1 Re1 C13 -68.6(3)
C40 P1 Re1 C10 119.9(2)
C30 P1 Re1 C10 0.8(3)
C20 P1 Re1 C10 -125.4(3)
C40 P1 Re1 C12 132.5(4)
C30 P1 Re1 C12 13.4(5)
C20 P1 Re1 C12 -112.7(4)
C40 P1 Re1 C11 99.7(3)
C30 P1 Re1 C11 -19.4(3)
C20 P1 Re1 C11 -145.5(3)
C11 C12 Re1 N1 168.0(3)
C13 C12 Re1 N1 -74.3(4)
C11 C12 Re1 C14 -79.3(4)
C13 C12 Re1 C14 38.4(3)
C11 C12 Re1 N2 65.5(4)
C13 C12 Re1 N2 -176.8(3)
C11 C12 Re1 C13 -117.7(5)
C11 C12 Re1 C10 -36.2(3)
C13 C12 Re1 C10 81.6(4)
C11 C12 Re1 P1 -50.8(6)
C13 C12 Re1 P1 67.0(6)
C13 C12 Re1 C11 117.7(5)
C12 C11 Re1 N1 -18.7(5)
C10 C11 Re1 N1 -138.0(4)
C12 C11 Re1 C14 80.7(4)
C10 C11 Re1 C14 -38.6(4)
C12 C11 Re1 N2 -122.2(4)
C10 C11 Re1 N2 118.4(4)
C12 C11 Re1 C13 37.4(4)
C10 C11 Re1 C13 -81.9(4)
C12 C11 Re1 C10 119.3(5)
C12 C11 Re1 P1 155.3(3)
C10 C11 Re1 P1 36.0(4)
C10 C11 Re1 C12 -119.3(5)
